data_9014481
loop_
_publ_author_name
'Callegari, A. M.'
'Boiocchi, M.'
'Bellatreccia, F.'
'Caprilli, E.'
'Medenbach, O.'
'Cavallo, A.'

_publ_section_title
;
 Capranicaite, (K,_)(Ca,Na)Al4B4Si2O18: a new inosilicate from Capranica,
 Italy, with a peculiar topology of the periodic single chain [Si2O6]
;
_journal_name_full 'Mineralogical Magazine'
_journal_page_first 33
_journal_page_last 43
_journal_paper_doi 10.1180/minmag.2011.075.1.33
_journal_volume 75
_journal_year 2011
_chemical_compound_source 'Vico volcanic complex, Capranica, Viterbo Province, Latium, Italy'
_chemical_formula_sum 'Al4 B4 Ca1.21 Cs0.07 K0.72 Na0.79 O18 Si2'
_chemical_name_mineral Capranicaite
_space_group_IT_number 14
_symmetry_space_group_name_Hall '-P 2yn'
_symmetry_space_group_name_H-M 'P 1 21/n 1'
_cell_angle_alpha 90
_cell_angle_beta 90.245
_cell_angle_gamma 90
_cell_formula_units_Z 4
_cell_length_a 4.8507
_cell_length_b 16.6156
_cell_length_c 20.5445
_cell_volume 1655.816
_database_code_amcsd 0018373
_exptl_crystal_density_diffrn 2.405
_cod_original_formula_sum 'Si2 Al4 B4 (Ca1.21 Na.79) K.72 Cs.07 O18'
_cod_database_code 9014481

loop_
_space_group_symop_operation_xyz
x,y,z
1/2+x,1/2-y,1/2+z
1/2-x,1/2+y,1/2-z
-x,-y,-z

loop_
_atom_site_aniso_label
_atom_site_aniso_U_11
_atom_site_aniso_U_22
_atom_site_aniso_U_33
_atom_site_aniso_U_12
_atom_site_aniso_U_13
_atom_site_aniso_U_23
Si1 0.01550 0.01980 0.01260 -0.00270 0.00070 0.00000
Si2 0.01350 0.01870 0.01290 -0.00150 0.00020 0.00000
Al1 0.00830 0.01000 0.01150 -0.00010 0.00020 -0.00020
Al2 0.00800 0.01010 0.01160 -0.00020 0.00010 0.00050
Al3 0.01160 0.00830 0.01220 -0.00030 0.00050 -0.00030
Al4 0.01150 0.00830 0.01180 -0.00070 0.00100 0.00030
B1 0.00670 0.00570 0.03430 -0.00030 0.00020 -0.00110
B2 0.00510 0.00400 0.04080 0.00120 0.00030 0.00000
B3 0.01070 0.01110 0.00970 0.00060 0.00020 -0.00080
B4 0.01020 0.01030 0.01420 -0.00010 0.00030 0.00040
CaM1 0.01400 0.01310 0.01440 0.00000 0.00020 -0.00010
NaM1 0.01400 0.01310 0.01440 0.00000 0.00020 -0.00010
CaM2 0.01340 0.01250 0.01420 0.00010 -0.00010 -0.00010
NaM2 0.01340 0.01250 0.01420 0.00010 -0.00010 -0.00010
KA 0.05870 0.02430 0.09700 -0.00560 0.00760 0.00150
CsA 0.05870 0.02430 0.09700 -0.00560 0.00760 0.00150
O1 0.01360 0.02880 0.04870 0.00070 0.00110 0.00160
O2 0.01480 0.02490 0.05290 -0.00200 0.00120 0.00070
O3 0.03960 0.03230 0.01350 -0.00670 -0.00050 -0.00320
O4 0.03610 0.03590 0.01490 -0.00670 0.00050 0.00380
O5 0.03960 0.03220 0.01350 -0.00490 -0.00020 0.00510
O6 0.03920 0.03430 0.01320 -0.00820 0.00120 -0.00310
O7 0.00990 0.01130 0.02860 -0.00080 -0.00010 0.00400
O8 0.01280 0.01180 0.02450 -0.00310 -0.00220 0.00450
O9 0.01040 0.01050 0.02980 0.00080 -0.00060 -0.00340
O10 0.01300 0.01270 0.02570 0.00320 -0.00150 -0.00460
O11 0.00950 0.01130 0.02230 0.00000 0.00060 0.00330
O12 0.01070 0.01000 0.02560 -0.00170 -0.00350 0.00250
O13 0.00900 0.01230 0.02520 0.00050 0.00000 -0.00390
O14 0.01020 0.01190 0.02590 0.00150 -0.00260 -0.00180
O15 0.01370 0.00940 0.02760 -0.00160 0.00590 -0.00230
O16 0.01440 0.00830 0.02590 0.00180 0.00510 0.00150
O17 0.01150 0.00930 0.03100 -0.00130 0.00250 -0.00100
O18 0.01150 0.01110 0.03130 0.00040 0.00230 0.00170

loop_
_atom_site_label
_atom_site_fract_x
_atom_site_fract_y
_atom_site_fract_z
_atom_site_occupancy
_atom_site_U_iso_or_equiv
_atom_site_type_symbol
_atom_site_attached_hydrogens
Si1 0.80240 0.85700 0.24960 1.00000 0.01600 Si 0
Si2 0.19800 0.46930 0.25060 1.00000 0.01510 Si 0
Al1 0.25170 0.53570 0.39470 1.00000 0.00990 Al 0
Al2 0.24830 0.53570 0.10580 1.00000 0.00990 Al 0
Al3 0.75440 0.79450 0.10440 1.00000 0.01070 Al 0
Al4 0.74560 0.79510 0.39540 1.00000 0.01060 Al 0
B1 0.25420 0.70720 0.08090 1.00000 0.01550 B 0
B2 0.24570 0.70740 0.41860 1.00000 0.01660 B 0
B3 0.74890 0.45820 0.42950 1.00000 0.01050 B 0
B4 -0.24960 0.45840 0.07030 1.00000 0.01160 B 0
CaM1 0.73770 0.62890 0.00370 0.60000 0.01380 Ca 0
NaM1 0.73770 0.62890 0.00370 0.40000 0.01380 Na 0
CaM2 0.23950 0.37060 0.50380 0.61000 0.01340 Ca 0
NaM2 0.23950 0.37060 0.50380 0.39000 0.01340 Na 0
KA 0.71250 0.63370 0.25000 0.72000 0.06000 K 0
CsA 0.71250 0.63370 0.25000 0.07000 0.06000 Cs 0
O1 0.61930 0.93870 0.24840 1.00000 0.03040 O 0
O2 0.11960 0.88830 0.24960 1.00000 0.03090 O 0
O3 0.74740 0.80150 0.18730 1.00000 0.02850 O 0
O4 0.74590 0.80330 0.31260 1.00000 0.02900 O 0
O5 0.24900 0.52500 0.18830 1.00000 0.02840 O 0
O6 0.25700 0.52560 0.31210 1.00000 0.02890 O 0
O7 0.52770 0.71730 0.42120 1.00000 0.01660 O 0
O8 0.42650 0.77270 0.07240 1.00000 0.01640 O 0
O9 0.97240 0.71730 0.07740 1.00000 0.01690 O 0
O10 0.07300 0.77290 0.42730 1.00000 0.01720 O 0
O11 0.03140 0.46560 0.43120 1.00000 0.01440 O 0
O12 -0.08360 0.52500 0.07270 1.00000 0.01540 O 0
O13 0.46900 0.46600 0.06900 1.00000 0.01550 O 0
O14 0.58440 0.52510 0.42750 1.00000 0.01600 O 0
O15 0.63460 0.88300 0.43460 1.00000 0.01690 O 0
O16 0.86660 0.88300 0.06620 1.00000 0.01620 O 0
O17 0.13320 0.63110 0.41790 1.00000 0.01720 O 0
O18 0.36800 0.63130 0.08360 1.00000 0.01800 O 0

loop_
_cod_changelog_entry_id
_cod_changelog_entry_author
_cod_changelog_entry_date
_cod_changelog_entry_text
1
;cod-tools version 3.8.0
Id: cif_guess_AMCSD_atom_types 9581 2023-05-17 12:35:41Z saulius
;
2023-05-23T09:24:41+03:00
;Derived atom types and hydrogen counts
from atom names that follow the AMCSD naming convention
(Wat == water, O-H == hydroxyl).
;

loop_
_cod_related_entry_id
_cod_related_entry_database
_cod_related_entry_code
1 AMCSD 0018373
